data_2219574
loop_
_publ_author_name
'Zhang, Yu'
'Zhao, Jianying'
'Tang, Guodong'
'Jiang, Zhengjing'

_publ_section_title <i>catena</i>-Poly[[dipyridinemercury(II)]-\m-5-amino-2,4,6-triiodoisophthalato]
_journal_coeditor_code FJ2148
_journal_issue 10
_journal_name_full 'Acta Crystallographica Section E'
_journal_page_first m1324
_journal_paper_doi 10.1107/S1600536808030468
_journal_volume 64
_journal_year 2008
_chemical_formula_iupac '[Hg (C8 H2 I3 N O4) (C5 H5 N)2]'
_chemical_formula_moiety 'C18 H12 Hg I3 N3 O4'
_chemical_formula_sum 'C18 H12 Hg I3 N3 O4'
_chemical_formula_weight 915.60
_chemical_name_systematic
;
<i>catena</i>-Poly[[dipyridinemercury(II)]-
\m-5-amino-2,4,6-triiodoisophthalato]
;
_space_group_IT_number 92
_symmetry_cell_setting tetragonal
_symmetry_space_group_name_Hall 'P 4abw 2nw'
_symmetry_space_group_name_H-M 'P 41 21 2'
_atom_sites_solution_hydrogens geom
_atom_sites_solution_primary direct
_atom_sites_solution_secondary difmap
_audit_creation_method SHELXL-97
_cell_angle_alpha 90.00
_cell_angle_beta 90.00
_cell_angle_gamma 90.00
_cell_formula_units_Z 4
_cell_length_a 11.9338(3)
_cell_length_b 11.9338(3)
_cell_length_c 16.0532(10)
_cell_measurement_reflns_used 2411
_cell_measurement_temperature 296(2)
_cell_measurement_theta_max 25.12
_cell_measurement_theta_min 2.11
_cell_volume 2286.23(16)
_computing_cell_refinement 'SAINT (Bruker, 2004)'
_computing_data_collection 'APEX2 (Bruker, 2004)'
_computing_data_reduction 'SAINT (Bruker, 2004)'
_computing_molecular_graphics 'SHELXTL (Sheldrick, 2008)'
_computing_publication_material 'SHELXTL (Sheldrick, 2008)'
_computing_structure_refinement 'SHELXL97 (Sheldrick, 2008)'
_computing_structure_solution 'SHELXS97 (Sheldrick, 2008)'
_diffrn_ambient_temperature 296(2)
_diffrn_measured_fraction_theta_full 1.000
_diffrn_measured_fraction_theta_max 1.000
_diffrn_measurement_device_type 'Bruker SMART APEX CCD'
_diffrn_measurement_method '\f and \w'
_diffrn_radiation_monochromator graphite
_diffrn_radiation_source 'fine-focus sealed tube'
_diffrn_radiation_type MoK\a
_diffrn_radiation_wavelength 0.71073
_diffrn_reflns_av_R_equivalents 0.0452
_diffrn_reflns_av_sigmaI/netI 0.0571
_diffrn_reflns_limit_h_max 14
_diffrn_reflns_limit_h_min -11
_diffrn_reflns_limit_k_max 12
_diffrn_reflns_limit_k_min -14
_diffrn_reflns_limit_l_max 13
_diffrn_reflns_limit_l_min -19
_diffrn_reflns_number 10399
_diffrn_reflns_theta_full 25.99
_diffrn_reflns_theta_max 25.99
_diffrn_reflns_theta_min 2.13
_exptl_absorpt_coefficient_mu 10.811
_exptl_absorpt_correction_T_max 0.20
_exptl_absorpt_correction_T_min 0.16
_exptl_absorpt_correction_type multi-scan
_exptl_absorpt_process_details '(SADABS; Bruker, 2000)'
_exptl_crystal_colour colorless
_exptl_crystal_density_diffrn 2.660
_exptl_crystal_density_method 'not measured'
_exptl_crystal_description pyramid
_exptl_crystal_F_000 1648
_exptl_crystal_size_max 0.20
_exptl_crystal_size_mid 0.15
_exptl_crystal_size_min 0.15
_refine_diff_density_max 0.632
_refine_diff_density_min -0.534
_refine_ls_abs_structure_details 'Flack (1983)'
_refine_ls_abs_structure_Flack 0.010(9)
_refine_ls_extinction_method none
_refine_ls_goodness_of_fit_ref 1.058
_refine_ls_hydrogen_treatment constr
_refine_ls_matrix_type full
_refine_ls_number_parameters 134
_refine_ls_number_reflns 2251
_refine_ls_number_restraints 57
_refine_ls_restrained_S_all 1.083
_refine_ls_R_factor_all 0.0602
_refine_ls_R_factor_gt 0.0349
_refine_ls_shift/su_max 0.001
_refine_ls_shift/su_mean 0.000
_refine_ls_structure_factor_coef Fsqd
_refine_ls_weighting_details 'calc w=1/[\s^2^(Fo^2^)+(0.0151P)^2^] where P=(Fo^2^+2Fc^2^)/3'
_refine_ls_weighting_scheme calc
_refine_ls_wR_factor_gt 0.0623
_refine_ls_wR_factor_ref 0.0670
_reflns_number_gt 1661
_reflns_number_total 2251
_reflns_threshold_expression I>2\s(I)
_cod_data_source_file fj2148.cif
_cod_data_source_block I
_cod_depositor_comments
;
The following automatic conversions were performed:
'_symmetry_cell_setting' value 'Tetragonal' changed to 'tetragonal'
according to '/home/saulius/struct/CIF-dictionaries/cif_core.dic'
dictionary named 'cif_core.dic' version 2.4.1 from 2010-06-29.

Automatic conversion script
Id: cif_fix_enum 1527 2010-12-29 10:47:43Z saulius 

The following automatic conversions were performed:

'_symmetry_cell_setting' value 'Tetragonal' changed to 'tetragonal'
according to /home/saulius/struct/CIF-dictionaries/cif_core.dic
dictionary named 'cif_core.dic' version 2.4.1 from 2010-06-29.

Automatic conversion script
Id: cif_fix_values 1715 2011-07-08 13:25:40Z adriana 
;
_cod_database_code 2219574
_cod_database_fobs_code 2219574

loop_
_symmetry_equiv_pos_as_xyz
'x, y, z'
'-y+1/2, x+1/2, z+1/4'
'-x, -y, z+1/2'
'y+1/2, -x+1/2, z+3/4'
'x+1/2, -y+1/2, -z+3/4'
'y, x, -z'
'-x+1/2, y+1/2, -z+1/4'
'-y, -x, -z+1/2'

loop_
_atom_site_type_symbol
_atom_site_label
_atom_site_fract_x
_atom_site_fract_y
_atom_site_fract_z
_atom_site_U_iso_or_equiv
_atom_site_adp_type
_atom_site_calc_flag
_atom_site_refinement_flags
_atom_site_occupancy
C C1 0.6137(6) 0.3863(6) 0.7500 0.036(2) Uani d S 1
C C2 0.6218(7) 0.3118(6) 0.6838(5) 0.041(2) Uani d . 1
C C3 0.7046(7) 0.2319(7) 0.6843(5) 0.046(2) Uani d . 1
C C4 0.7809(7) 0.2191(7) 0.7500 0.049(3) Uani d S 1
C C5 0.5357(7) 0.3173(8) 0.6152(6) 0.051(2) Uani d U 1
C C6 0.4694(10) 0.1635(9) 0.4089(8) 0.097(2) Uani d U 1
H H6 0.5308 0.1844 0.4410 0.116 Uiso calc R 1
C C7 0.4795(12) 0.0725(11) 0.3565(8) 0.112(2) Uani d U 1
H H7 0.5451 0.0305 0.3549 0.134 Uiso calc R 1
C C8 0.3905(11) 0.0459(11) 0.3071(9) 0.118(2) Uani d U 1
H H8 0.3965 -0.0087 0.2660 0.142 Uiso calc R 1
C C9 0.2919(11) 0.1019(10) 0.3198(8) 0.111(2) Uani d U 1
H H9 0.2264 0.0787 0.2937 0.133 Uiso calc R 1
C C10 0.2919(10) 0.1900(10) 0.3703(8) 0.098(2) Uani d U 1
H H10 0.2266 0.2322 0.3738 0.118 Uiso calc R 1
Hg Hg1 0.37049(3) 0.37049(3) 0.5000 0.05760(17) Uani d SU 1
I I1 0.72004(6) 0.12434(7) 0.58073(4) 0.0764(2) Uani d . 1
I I3 0.48846(5) 0.51154(5) 0.7500 0.0606(2) Uani d S 1
N N1 0.8605(6) 0.1395(6) 0.7500 0.065(3) Uani d S 1
H H1A 0.9060 0.1340 0.7914 0.077 Uiso calc PR 0.50
H H1B 0.8660 0.0940 0.7086 0.077 Uiso calc PR 0.50
N N2 0.3772(8) 0.2212(7) 0.4151(5) 0.0831(19) Uani d U 1
O O1 0.4543(5) 0.2528(6) 0.6227(4) 0.0659(18) Uani d U 1
O O2 0.5496(5) 0.3874(6) 0.5577(4) 0.0669(18) Uani d . 1

loop_
_atom_site_aniso_label
_atom_site_aniso_U_11
_atom_site_aniso_U_22
_atom_site_aniso_U_33
_atom_site_aniso_U_12
_atom_site_aniso_U_13
_atom_site_aniso_U_23
C1 0.033(4) 0.033(4) 0.041(6) 0.002(5) 0.006(4) 0.006(4)
C2 0.041(5) 0.043(5) 0.039(5) 0.002(4) 0.011(5) 0.010(4)
C3 0.045(5) 0.049(5) 0.043(5) 0.002(4) -0.002(4) 0.000(4)
C4 0.042(4) 0.042(4) 0.062(8) 0.009(6) 0.004(5) 0.004(5)
C5 0.039(5) 0.062(6) 0.051(6) 0.008(3) -0.003(4) -0.008(5)
C6 0.091(5) 0.089(5) 0.111(5) 0.019(4) -0.038(4) -0.034(4)
C7 0.104(5) 0.099(5) 0.132(6) 0.027(4) -0.041(4) -0.043(4)
C8 0.113(5) 0.103(5) 0.138(6) 0.023(4) -0.046(5) -0.051(4)
C9 0.103(5) 0.096(5) 0.133(6) 0.015(4) -0.052(5) -0.045(4)
C10 0.092(5) 0.085(5) 0.117(5) 0.014(4) -0.046(4) -0.033(4)
Hg1 0.0627(2) 0.0627(2) 0.0475(3) 0.0051(3) -0.0068(2) 0.0068(2)
I1 0.0676(4) 0.0958(6) 0.0658(5) 0.0210(4) 0.0003(4) -0.0324(4)
I3 0.0547(3) 0.0547(3) 0.0723(6) 0.0119(4) 0.0044(3) 0.0044(3)
N1 0.070(4) 0.070(4) 0.053(6) 0.004(7) -0.004(4) -0.004(4)
N2 0.081(4) 0.072(4) 0.097(4) 0.013(3) -0.040(4) -0.021(3)
O1 0.050(4) 0.077(5) 0.071(4) -0.001(3) -0.017(3) 0.008(3)
O2 0.068(4) 0.088(5) 0.044(4) 0.001(4) -0.006(3) 0.020(4)

loop_
_atom_type_symbol
_atom_type_description
_atom_type_scat_dispersion_real
_atom_type_scat_dispersion_imag
_atom_type_scat_source
C C 0.0033 0.0016 'International Tables Vol C Tables 4.2.6.8 and 6.1.1.4'
Hg Hg -2.3894 9.2266 'International Tables Vol C Tables 4.2.6.8 and 6.1.1.4'
I I -0.4742 1.8119 'International Tables Vol C Tables 4.2.6.8 and 6.1.1.4'
N N 0.0061 0.0033 'International Tables Vol C Tables 4.2.6.8 and 6.1.1.4'
O O 0.0106 0.0060 'International Tables Vol C Tables 4.2.6.8 and 6.1.1.4'
H H 0.0000 0.0000 'International Tables Vol C Tables 4.2.6.8 and 6.1.1.4'

loop_
_geom_angle_atom_site_label_1
_geom_angle_atom_site_label_2
_geom_angle_atom_site_label_3
_geom_angle_site_symmetry_1
_geom_angle_site_symmetry_3
_geom_angle
C2 C1 C2 8_666 . 119.7(9)
C2 C1 I3 8_666 . 120.2(5)
C2 C1 I3 . . 120.2(5)
C3 C2 C1 . . 119.4(8)
C3 C2 C5 . . 121.6(8)
C1 C2 C5 . . 118.9(7)
C2 C3 C4 . . 123.1(8)
C2 C3 I1 . . 118.8(6)
C4 C3 I1 . . 118.1(6)
N1 C4 C3 . 8_666 122.4(5)
N1 C4 C3 . . 122.4(5)
C3 C4 C3 8_666 . 115.2(10)
O2 C5 O1 . . 125.8(8)
O2 C5 C2 . . 118.4(8)
O1 C5 C2 . . 115.8(8)
O2 C5 Hg1 . . 56.8(4)
O1 C5 Hg1 . . 69.6(5)
C2 C5 Hg1 . . 168.6(6)
N2 C6 C7 . . 122.5(12)
N2 C6 H6 . . 118.7
C7 C6 H6 . . 118.7
C6 C7 C8 . . 118.0(13)
C6 C7 H7 . . 121.0
C8 C7 H7 . . 121.0
C9 C8 C7 . . 118.0(12)
C9 C8 H8 . . 121.0
C7 C8 H8 . . 121.0
C10 C9 C8 . . 118.5(12)
C10 C9 H9 . . 120.7
C8 C9 H9 . . 120.7
N2 C10 C9 . . 124.4(12)
N2 C10 H10 . . 117.8
C9 C10 H10 . . 117.8
N2 Hg1 N2 . 6_556 115.2(5)
N2 Hg1 O2 . 6_556 118.8(3)
N2 Hg1 O2 6_556 6_556 106.0(3)
N2 Hg1 O2 . . 106.0(3)
N2 Hg1 O2 6_556 . 118.8(3)
O2 Hg1 O2 6_556 . 89.9(3)
N2 Hg1 O1 . 6_556 82.3(2)
N2 Hg1 O1 6_556 6_556 91.0(3)
O2 Hg1 O1 6_556 6_556 53.1(2)
O2 Hg1 O1 . 6_556 139.1(2)
N2 Hg1 O1 . . 91.0(3)
N2 Hg1 O1 6_556 . 82.3(2)
O2 Hg1 O1 6_556 . 139.1(2)
O2 Hg1 O1 . . 53.1(2)
O1 Hg1 O1 6_556 . 167.5(3)
N2 Hg1 C5 . . 101.4(3)
N2 Hg1 C5 6_556 . 99.6(3)
O2 Hg1 C5 6_556 . 114.3(3)
O2 Hg1 C5 . . 26.7(2)
O1 Hg1 C5 6_556 . 165.8(3)
O1 Hg1 C5 . . 26.5(2)
N2 Hg1 C5 . 6_556 99.6(3)
N2 Hg1 C5 6_556 6_556 101.4(3)
O2 Hg1 C5 6_556 6_556 26.7(2)
O2 Hg1 C5 . 6_556 114.3(3)
O1 Hg1 C5 6_556 6_556 26.5(2)
O1 Hg1 C5 . 6_556 165.8(3)
C5 Hg1 C5 . 6_556 140.2(4)
C4 N1 H1A . . 120.0
C4 N1 H1B . . 120.0
H1A N1 H1B . . 120.0
C6 N2 C10 . . 117.8(10)
C6 N2 Hg1 . . 119.8(7)
C10 N2 Hg1 . . 122.4(7)
C5 O1 Hg1 . . 83.9(5)
C5 O2 Hg1 . . 96.5(5)

loop_
_geom_bond_atom_site_label_1
_geom_bond_atom_site_label_2
_geom_bond_site_symmetry_2
_geom_bond_distance
C1 C2 8_666 1.389(9)
C1 I3 . 2.113(9)
C2 C3 . 1.373(10)
C2 C5 . 1.508(12)
C3 C4 . 1.402(10)
C3 I1 . 2.108(8)
C4 N1 . 1.344(14)
C4 C3 8_666 1.402(10)
C5 O2 . 1.257(10)
C5 O1 . 1.245(10)
C5 Hg1 . 2.777(9)
C6 N2 . 1.302(12)
C6 C7 . 1.379(15)
C6 H6 . 0.9300
C7 C8 . 1.363(15)
C7 H7 . 0.9300
C8 C9 . 1.368(15)
C8 H8 . 0.9300
C9 C10 . 1.327(15)
C9 H9 . 0.9300
C10 N2 . 1.302(12)
C10 H10 . 0.9300
Hg1 N2 . 2.244(8)
Hg1 N2 6_556 2.244(8)
Hg1 O2 6_556 2.337(6)
Hg1 O2 . 2.337(6)
Hg1 O1 6_556 2.618(6)
Hg1 O1 . 2.618(6)
Hg1 C5 6_556 2.777(9)
N1 H1A . 0.8600
N1 H1B . 0.8600
